data_7050673
loop_
_publ_author_name
'Elsegood, Mark R. J.'
'Holmes, Kathryn E.'
'Kelly, Paul F.'
'Parr, Jonathan'
'Stonehouse, Julia M.'

_publ_section_title
;
 The preparation and structure of novel sulfimide systems; X-ray
 crystal structures of 1,4-(PhS{NH})2C6H4 (and dihydrate),
 1,2-(PhS{NH})(PhS)C6H4&#x00B7;H2O and of [Ph2SNH] and its hydrate
;
_journal_issue 2
_journal_name_full 'New Journal of Chemistry'
_journal_page_first 202
_journal_paper_doi 10.1039/b103502a
_journal_volume 26
_journal_year 2002
_chemical_formula_sum 'C18 H16 N2 S2'
_chemical_formula_weight 324.45
_chemical_name_systematic
;
?
;
_space_group_IT_number 14
_symmetry_cell_setting monoclinic
_symmetry_space_group_name_Hall '-P 2yn'
_symmetry_space_group_name_H-M 'P 1 21/n 1'
_atom_sites_solution_hydrogens 'geom except NH freely refined'
_atom_sites_solution_primary direct
_atom_sites_solution_secondary 'all non-H atoms found by direct methods'
_audit_creation_method SHELXL-97
_cell_angle_alpha 90.00
_cell_angle_beta 92.699(2)
_cell_angle_gamma 90.00
_cell_formula_units_Z 2
_cell_length_a 5.5099(2)
_cell_length_b 8.5604(4)
_cell_length_c 16.5197(7)
_cell_measurement_reflns_used 5354
_cell_measurement_temperature 150(2)
_cell_measurement_theta_max 28.74
_cell_measurement_theta_min 2.38
_cell_volume 778.32(6)
_computing_cell_refinement 'Bruker SAINT'
_computing_data_collection 'Bruker SMART'
_computing_data_reduction 'Bruker SAINT'
_computing_molecular_graphics 'Bruker SHELXTL'
_computing_publication_material 'Bruker SHELXTL and local programs'
_computing_structure_refinement 'Bruker SHELXTL'
_computing_structure_solution 'Bruker SHELXTL'
_diffrn_ambient_temperature 150(2)
_diffrn_measured_fraction_theta_full 0.996
_diffrn_measured_fraction_theta_max 0.911
_diffrn_measurement_device_type 'Bruker SMART 1K CCD diffractometer'
_diffrn_measurement_method '\w rotation with narrow frames'
_diffrn_radiation_monochromator graphite
_diffrn_radiation_source 'sealed tube'
_diffrn_radiation_type MoK\a
_diffrn_radiation_wavelength 0.71073
_diffrn_reflns_av_R_equivalents 0.0112
_diffrn_reflns_av_sigmaI/netI 0.0097
_diffrn_reflns_limit_h_max 7
_diffrn_reflns_limit_h_min -7
_diffrn_reflns_limit_k_max 11
_diffrn_reflns_limit_k_min -11
_diffrn_reflns_limit_l_max 21
_diffrn_reflns_limit_l_min -22
_diffrn_reflns_number 6503
_diffrn_reflns_theta_full 26.00
_diffrn_reflns_theta_max 28.76
_diffrn_reflns_theta_min 2.47
_diffrn_standards_decay_% 0
_diffrn_standards_number 0
_exptl_absorpt_coefficient_mu 0.339
_exptl_absorpt_correction_T_max 0.932
_exptl_absorpt_correction_T_min 0.885
_exptl_absorpt_correction_type multi-scan
_exptl_crystal_colour colourless
_exptl_crystal_density_diffrn 1.384
_exptl_crystal_density_method 'not measured'
_exptl_crystal_description prism
_exptl_crystal_F_000 340
_exptl_crystal_size_max 0.37
_exptl_crystal_size_mid 0.26
_exptl_crystal_size_min 0.21
_refine_diff_density_max 0.560
_refine_diff_density_min -0.267
_refine_diff_density_rms 0.054
_refine_ls_extinction_method none
_refine_ls_goodness_of_fit_ref 1.230
_refine_ls_hydrogen_treatment mixed
_refine_ls_matrix_type full
_refine_ls_number_parameters 109
_refine_ls_number_reflns 1844
_refine_ls_number_restraints 14
_refine_ls_restrained_S_all 1.225
_refine_ls_R_factor_all 0.0407
_refine_ls_R_factor_gt 0.0399
_refine_ls_shift/su_max 0.000
_refine_ls_shift/su_mean 0.000
_refine_ls_structure_factor_coef Fsqd
_refine_ls_weighting_details 'calc w=1/[\s^2^(Fo^2^)+(0.0295P)^2^+0.7340P] where P=(Fo^2^+2Fc^2^)/3'
_refine_ls_weighting_scheme calc
_refine_ls_wR_factor_gt 0.0979
_refine_ls_wR_factor_ref 0.0982
_reflns_number_gt 1790
_reflns_number_total 1844
_reflns_threshold_expression I>2\s(I)
_cod_data_source_file b103502a.txt
_cod_data_source_block 1b
_cod_original_sg_symbol_H-M P2(1)/n
_cod_database_code 7050673

loop_
_symmetry_equiv_pos_as_xyz
'x, y, z'
'-x+1/2, y+1/2, -z+1/2'
'-x, -y, -z'
'x-1/2, -y-1/2, z-1/2'

loop_
_atom_site_label
_atom_site_type_symbol
_atom_site_fract_x
_atom_site_fract_y
_atom_site_fract_z
_atom_site_U_iso_or_equiv
_atom_site_adp_type
_atom_site_occupancy
_atom_site_symmetry_multiplicity
_atom_site_calc_flag
_atom_site_refinement_flags
_atom_site_disorder_assembly
_atom_site_disorder_group
N1 N 0.2525(5) 0.5652(2) 0.02460(11) 0.0364(5) Uani 1 1 d DU . .
H1 H 0.141(7) 0.534(6) 0.005(3) 0.041(14) Uiso 0.59(5) 1 d PDU A 1
H1X H 0.378(8) 0.542(9) 0.019(4) 0.05(2) Uiso 0.41(5) 1 d PDU A 2
S1 S 0.20261(8) 0.71890(5) 0.07314(3) 0.02270(14) Uani 1 1 d . . .
C1 C 0.3709(3) 0.7169(2) 0.16972(10) 0.0206(3) Uani 1 1 d . . .
C2 C 0.2843(4) 0.8085(2) 0.23143(11) 0.0266(4) Uani 1 1 d . . .
H2 H 0.1390 0.8672 0.2229 0.032 Uiso 1 1 calc R . .
C3 C 0.4129(4) 0.8133(2) 0.30585(12) 0.0318(4) Uani 1 1 d . . .
H3 H 0.3563 0.8760 0.3485 0.038 Uiso 1 1 calc R . .
C4 C 0.6232(4) 0.7265(2) 0.31766(12) 0.0325(4) Uani 1 1 d . . .
H4 H 0.7122 0.7311 0.3683 0.039 Uiso 1 1 calc R . .
C5 C 0.7054(4) 0.6329(2) 0.25625(12) 0.0317(4) Uani 1 1 d . . .
H5 H 0.8487 0.5725 0.2652 0.038 Uiso 1 1 calc R . .
C6 C 0.5785(3) 0.6272(2) 0.18147(11) 0.0263(4) Uani 1 1 d . . .
H6 H 0.6335 0.5628 0.1392 0.032 Uiso 1 1 calc R . .
C7 C 0.3744(3) 0.8773(2) 0.03165(10) 0.0206(3) Uani 1 1 d . . .
C8 C 0.3009(3) 1.0291(2) 0.04644(11) 0.0246(4) Uani 1 1 d . . .
H8 H 0.1642 1.0480 0.0780 0.030 Uiso 1 1 calc R . .
C9 C 0.4283(3) 1.1538(2) 0.01473(11) 0.0241(4) Uani 1 1 d . . .
H9 H 0.3806 1.2584 0.0247 0.029 Uiso 1 1 calc R . .

loop_
_atom_site_aniso_label
_atom_site_aniso_U_11
_atom_site_aniso_U_22
_atom_site_aniso_U_33
_atom_site_aniso_U_23
_atom_site_aniso_U_13
_atom_site_aniso_U_12
N1 0.0581(14) 0.0227(9) 0.0280(9) -0.0041(7) -0.0030(9) -0.0087(9)
S1 0.0236(2) 0.0215(2) 0.0226(2) 0.00173(16) -0.00214(16) -0.00540(16)
C1 0.0229(8) 0.0199(8) 0.0190(8) 0.0018(6) 0.0002(6) -0.0049(6)
C2 0.0302(9) 0.0244(9) 0.0256(9) 0.0017(7) 0.0052(7) 0.0016(7)
C3 0.0474(12) 0.0274(9) 0.0211(9) -0.0019(7) 0.0064(8) -0.0042(8)
C4 0.0398(11) 0.0351(11) 0.0220(9) 0.0045(8) -0.0063(8) -0.0086(9)
C5 0.0265(9) 0.0349(11) 0.0333(10) 0.0060(8) -0.0034(8) 0.0013(8)
C6 0.0272(9) 0.0269(9) 0.0248(9) 0.0005(7) 0.0029(7) 0.0010(7)
C7 0.0248(8) 0.0191(8) 0.0175(7) 0.0024(6) -0.0033(6) -0.0044(6)
C8 0.0261(9) 0.0244(9) 0.0236(8) 0.0002(7) 0.0045(7) -0.0004(7)
C9 0.0292(9) 0.0179(8) 0.0253(9) 0.0001(6) 0.0013(7) -0.0004(7)

loop_
_atom_type_symbol
_atom_type_description
_atom_type_scat_dispersion_real
_atom_type_scat_dispersion_imag
_atom_type_scat_source
C C 0.0033 0.0016 'International Tables Vol C Tables 4.2.6.8 and 6.1.1.4'
H H 0.0000 0.0000 'International Tables Vol C Tables 4.2.6.8 and 6.1.1.4'
N N 0.0061 0.0033 'International Tables Vol C Tables 4.2.6.8 and 6.1.1.4'
S S 0.1246 0.1234 'International Tables Vol C Tables 4.2.6.8 and 6.1.1.4'

loop_
_geom_angle_atom_site_label_1
_geom_angle_atom_site_label_2
_geom_angle_atom_site_label_3
_geom_angle
_geom_angle_site_symmetry_1
_geom_angle_site_symmetry_3
_geom_angle_publ_flag
S1 N1 H1 112(4) . . ?
S1 N1 H1X 119(6) . . ?
H1 N1 H1X 129(7) . . ?
N1 S1 C7 109.11(10) . . ?
N1 S1 C1 110.35(10) . . ?
C7 S1 C1 94.93(8) . . ?
C6 C1 C2 121.39(17) . . ?
C6 C1 S1 121.03(14) . . ?
C2 C1 S1 117.58(14) . . ?
C1 C2 C3 119.17(18) . . ?
C1 C2 H2 120.4 . . ?
C3 C2 H2 120.4 . . ?
C4 C3 C2 119.87(18) . . ?
C4 C3 H3 120.1 . . ?
C2 C3 H3 120.1 . . ?
C3 C4 C5 120.52(18) . . ?
C3 C4 H4 119.7 . . ?
C5 C4 H4 119.7 . . ?
C4 C5 C6 120.19(19) . . ?
C4 C5 H5 119.9 . . ?
C6 C5 H5 119.9 . . ?
C1 C6 C5 118.84(18) . . ?
C1 C6 H6 120.6 . . ?
C5 C6 H6 120.6 . . ?
C9 C7 C8 121.42(16) 3_675 . ?
C9 C7 S1 120.28(14) 3_675 . ?
C8 C7 S1 118.29(14) . . ?
C7 C8 C9 119.69(16) . . ?
C7 C8 H8 120.2 . . ?
C9 C8 H8 120.2 . . ?
C7 C9 C8 118.89(16) 3_675 . ?
C7 C9 H9 120.6 3_675 . ?
C8 C9 H9 120.6 . . ?

loop_
_geom_bond_atom_site_label_1
_geom_bond_atom_site_label_2
_geom_bond_distance
_geom_bond_site_symmetry_2
_geom_bond_publ_flag
N1 S1 1.571(2) . ?
N1 H1 0.73(3) . ?
N1 H1X 0.73(4) . ?
S1 C7 1.8071(17) . ?
S1 C1 1.8073(18) . ?
C1 C6 1.384(3) . ?
C1 C2 1.389(2) . ?
C2 C3 1.390(3) . ?
C2 H2 0.9500 . ?
C3 C4 1.383(3) . ?
C3 H3 0.9500 . ?
C4 C5 1.385(3) . ?
C4 H4 0.9500 . ?
C5 C6 1.391(3) . ?
C5 H5 0.9500 . ?
C6 H6 0.9500 . ?
C7 C9 1.385(3) 3_675 ?
C7 C8 1.387(2) . ?
C8 C9 1.393(2) . ?
C8 H8 0.9500 . ?
C9 C7 1.385(3) 3_675 ?
C9 H9 0.9500 . ?

loop_
_geom_hbond_atom_site_label_D
_geom_hbond_atom_site_label_H
_geom_hbond_atom_site_label_A
_geom_hbond_distance_DH
_geom_hbond_distance_HA
_geom_hbond_distance_DA
_geom_hbond_angle_DHA
_geom_hbond_site_symmetry_A
N1 H1 N1 0.73(3) 2.36(4) 3.072(5) 166(5) 3_565
N1 H1X N1 0.73(4) 2.38(4) 3.092(5) 167(8) 3_665
